data_1555240
loop_
_publ_author_name
'Budny-Godlewski, Krzysztof'
'Justyniak, Iwona'
'Leszczy\'nski, Micha\/l K'
'Lewi\'nski, Janusz'

_publ_section_title
;
 Mechanochemical and slow-chemistry radical transformations: a case of
 diorganozinc compounds and TEMPO.
;
_journal_issue 30
_journal_name_full 'Chemical science'
_journal_page_first 7149
_journal_page_last 7155
_journal_paper_doi 10.1039/c9sc01396b
_journal_volume 10
_journal_year 2019
_chemical_formula_sum 'C30 H46 N2 O2 Zn'
_chemical_formula_weight 532.06
_space_group_crystal_system monoclinic
_space_group_IT_number 14
_space_group_name_Hall '-P 2ybc'
_space_group_name_H-M_alt 'P 1 21/c 1'
_atom_sites_solution_hydrogens geom
_audit_creation_method SHELXL-2016/4
_audit_update_record
;
2017-05-18 deposited with the CCDC.	2019-06-17 downloaded from the CCDC.
;
_cell_angle_alpha 90
_cell_angle_beta 95.8340(10)
_cell_angle_gamma 90
_cell_formula_units_Z 4
_cell_length_a 10.5250(4)
_cell_length_b 22.5030(7)
_cell_length_c 12.2960(4)
_cell_measurement_reflns_used 5250
_cell_measurement_temperature 100(2)
_cell_measurement_theta_max 27.485
_cell_measurement_theta_min 0.998
_cell_volume 2897.15(17)
_computing_cell_refinement 'Denzo & Scalepak (Otwinowski, Minor, 1997)'
_computing_data_collection 'Collect (Nonius B.V. 1998)'
_computing_data_reduction 'Denzo & Scalepak (Otwinowski, Minor, 1997)'
_computing_structure_refinement 'SHELXL-2016/4 (Sheldrick, 2016)'
_computing_structure_solution 'SHELXS-97 (Sheldrick, 1990)'
_diffrn_ambient_temperature 100(2)
_diffrn_measured_fraction_theta_full 0.976
_diffrn_measured_fraction_theta_max 0.975
_diffrn_measurement_device_type 'Nonius Kappa-CCD'
_diffrn_measurement_method 'area detector \w scans'
_diffrn_radiation_source 'fine-focus sealed tube'
_diffrn_radiation_type MoK\a
_diffrn_radiation_wavelength 0.71073
_diffrn_reflns_av_R_equivalents 0.0388
_diffrn_reflns_av_unetI/netI 0.0462
_diffrn_reflns_Laue_measured_fraction_full 0.976
_diffrn_reflns_Laue_measured_fraction_max 0.975
_diffrn_reflns_limit_h_max 12
_diffrn_reflns_limit_h_min -12
_diffrn_reflns_limit_k_max 24
_diffrn_reflns_limit_k_min -27
_diffrn_reflns_limit_l_max 14
_diffrn_reflns_limit_l_min -14
_diffrn_reflns_number 9392
_diffrn_reflns_point_group_measured_fraction_full 0.976
_diffrn_reflns_point_group_measured_fraction_max 0.975
_diffrn_reflns_theta_full 25.242
_diffrn_reflns_theta_max 25.500
_diffrn_reflns_theta_min 2.145
_exptl_absorpt_coefficient_mu 0.875
_exptl_absorpt_correction_T_max 0.916
_exptl_absorpt_correction_T_min 0.828
_exptl_absorpt_correction_type multi-scan
_exptl_absorpt_process_details 'Scalepak (Otwinowski, Minor, 1997)'
_exptl_crystal_colour colorless
_exptl_crystal_density_diffrn 1.220
_exptl_crystal_description plate
_exptl_crystal_F_000 1144
_exptl_crystal_size_max 0.32
_exptl_crystal_size_mid 0.18
_exptl_crystal_size_min 0.10
_refine_diff_density_max 0.418
_refine_diff_density_min -0.443
_refine_diff_density_rms 0.061
_refine_ls_extinction_method none
_refine_ls_goodness_of_fit_ref 1.074
_refine_ls_hydrogen_treatment constr
_refine_ls_matrix_type full
_refine_ls_number_parameters 324
_refine_ls_number_reflns 5259
_refine_ls_number_restraints 0
_refine_ls_restrained_S_all 1.074
_refine_ls_R_factor_all 0.0575
_refine_ls_R_factor_gt 0.0443
_refine_ls_shift/su_max 0.001
_refine_ls_shift/su_mean 0.000
_refine_ls_structure_factor_coef Fsqd
_refine_ls_weighting_details 'w=1/[\s^2^(Fo^2^)+(0.0282P)^2^+3.8372P] where P=(Fo^2^+2Fc^2^)/3'
_refine_ls_weighting_scheme calc
_refine_ls_wR_factor_gt 0.0970
_refine_ls_wR_factor_ref 0.1050
_reflns_Friedel_coverage 0.000
_reflns_number_gt 4415
_reflns_number_total 5259
_reflns_threshold_expression 'I > 2\s(I)'
_cod_data_source_file c9sc01396b2.cif
_cod_data_source_block shelx_comp2
_cod_original_sg_symbol_H-M 'P 21/c'
_cod_database_code 1555240
_shelx_shelxl_version_number 2016/4
_shelx_space_group_comment
;
The symmetry employed for this shelxl refinement is uniquely defined
by the following loop, which should always be used as a source of
symmetry information in preference to the above space-group names.
They are only intended as comments.
;

loop_
_space_group_symop_operation_xyz
'x, y, z'
'-x, y+1/2, -z+1/2'
'-x, -y, -z'
'x, -y-1/2, z-1/2'

loop_
_atom_site_label
_atom_site_type_symbol
_atom_site_fract_x
_atom_site_fract_y
_atom_site_fract_z
_atom_site_U_iso_or_equiv
_atom_site_adp_type
_atom_site_occupancy
_atom_site_site_symmetry_order
_atom_site_calc_flag
_atom_site_refinement_flags_posn
_atom_site_refinement_flags_adp
C1 C 0.3821(3) 0.09481(11) 0.7942(2) 0.0252(6) Uani 1 1 d . .
C2 C 0.2994(3) 0.06516(12) 0.7150(2) 0.0276(6) Uani 1 1 d . .
H2 H 0.331359 0.053111 0.648861 0.033 Uiso 1 1 calc R U
C3 C 0.1729(3) 0.05277(12) 0.7295(2) 0.0318(7) Uani 1 1 d . .
H3 H 0.120228 0.032536 0.674090 0.038 Uiso 1 1 calc R U
C4 C 0.1239(3) 0.06980(13) 0.8241(3) 0.0346(7) Uani 1 1 d . .
H4 H 0.037656 0.061091 0.834566 0.042 Uiso 1 1 calc R U
C5 C 0.2015(3) 0.09996(12) 0.9049(2) 0.0326(7) Uani 1 1 d . .
H5 H 0.168168 0.112142 0.970283 0.039 Uiso 1 1 calc R U
C6 C 0.3279(3) 0.11207(12) 0.8890(2) 0.0288(6) Uani 1 1 d . .
H6 H 0.379506 0.132809 0.944447 0.035 Uiso 1 1 calc R U
C7 C 0.6777(3) 0.09692(11) 0.6504(2) 0.0258(6) Uani 1 1 d . .
C8 C 0.8063(3) 0.11464(12) 0.6663(2) 0.0284(6) Uani 1 1 d . .
H8 H 0.838004 0.130926 0.734978 0.034 Uiso 1 1 calc R U
C9 C 0.8888(3) 0.10932(13) 0.5856(2) 0.0344(7) Uani 1 1 d . .
H9 H 0.975253 0.121566 0.599606 0.041 Uiso 1 1 calc R U
C10 C 0.8441(3) 0.08602(13) 0.4846(3) 0.0375(7) Uani 1 1 d . .
H10 H 0.899836 0.082509 0.428843 0.045 Uiso 1 1 calc R U
C11 C 0.7187(3) 0.06793(13) 0.4651(2) 0.0362(7) Uani 1 1 d . .
H11 H 0.688064 0.052018 0.395756 0.043 Uiso 1 1 calc R U
C12 C 0.6370(3) 0.07295(12) 0.5467(2) 0.0310(6) Uani 1 1 d . .
H12 H 0.551135 0.059847 0.532119 0.037 Uiso 1 1 calc R U
C13 C 0.7341(3) 0.09687(11) 1.0480(2) 0.0244(6) Uani 1 1 d . .
C14 C 0.7392(3) 0.10748(12) 1.1715(2) 0.0285(6) Uani 1 1 d . .
H14A H 0.650758 0.109513 1.192136 0.034 Uiso 1 1 calc R U
H14B H 0.781663 0.073131 1.210133 0.034 Uiso 1 1 calc R U
C15 C 0.8094(3) 0.16395(12) 1.2097(2) 0.0314(7) Uani 1 1 d . .
H15A H 0.898812 0.162221 1.191404 0.038 Uiso 1 1 calc R U
H15B H 0.810548 0.167994 1.289931 0.038 Uiso 1 1 calc R U
C16 C 0.7414(3) 0.21701(12) 1.1531(2) 0.0298(6) Uani 1 1 d . .
H16A H 0.785670 0.253886 1.179393 0.036 Uiso 1 1 calc R U
H16B H 0.653058 0.218807 1.173981 0.036 Uiso 1 1 calc R U
C17 C 0.7363(3) 0.21469(12) 1.0282(2) 0.0264(6) Uani 1 1 d . .
C18 C 0.8636(3) 0.07699(13) 1.0139(2) 0.0310(6) Uani 1 1 d . .
H18A H 0.860325 0.076898 0.934002 0.047 Uiso 1 1 calc R U
H18B H 0.883047 0.036858 1.041786 0.047 Uiso 1 1 calc R U
H18C H 0.930220 0.104496 1.044226 0.047 Uiso 1 1 calc R U
C19 C 0.6344(3) 0.04951(12) 1.0144(2) 0.0327(7) Uani 1 1 d . .
H19A H 0.549016 0.065321 1.021943 0.049 Uiso 1 1 calc R U
H19B H 0.649799 0.014566 1.061474 0.049 Uiso 1 1 calc R U
H19C H 0.640347 0.038156 0.938133 0.049 Uiso 1 1 calc R U
C20 C 0.8670(3) 0.22884(13) 0.9888(2) 0.0307(6) Uani 1 1 d . .
H20A H 0.933010 0.204654 1.029763 0.046 Uiso 1 1 calc R U
H20B H 0.886583 0.271044 1.000947 0.046 Uiso 1 1 calc R U
H20C H 0.864853 0.219819 0.910693 0.046 Uiso 1 1 calc R U
C21 C 0.6364(3) 0.25831(12) 0.9776(2) 0.0328(7) Uani 1 1 d . .
H21A H 0.637701 0.258598 0.897978 0.049 Uiso 1 1 calc R U
H21B H 0.655624 0.298234 1.006517 0.049 Uiso 1 1 calc R U
H21C H 0.551623 0.246130 0.995588 0.049 Uiso 1 1 calc R U
C22 C 0.2287(3) 0.28427(12) 0.7819(2) 0.0289(6) Uani 1 1 d . .
C23 C 0.2411(3) 0.28439(13) 0.9070(2) 0.0344(7) Uani 1 1 d . .
H23A H 0.154652 0.283099 0.932005 0.041 Uiso 1 1 calc R U
H23B H 0.287070 0.248055 0.934050 0.041 Uiso 1 1 calc R U
C24 C 0.3118(3) 0.33868(13) 0.9570(2) 0.0371(7) Uani 1 1 d . .
H24A H 0.317262 0.336494 1.037747 0.045 Uiso 1 1 calc R U
H24B H 0.399718 0.339716 0.935059 0.045 Uiso 1 1 calc R U
C25 C 0.2400(3) 0.39458(13) 0.9172(2) 0.0344(7) Uani 1 1 d . .
H25A H 0.285332 0.429682 0.950535 0.041 Uiso 1 1 calc R U
H25B H 0.153713 0.393698 0.942509 0.041 Uiso 1 1 calc R U
C26 C 0.2268(3) 0.40157(11) 0.7927(2) 0.0257(6) Uani 1 1 d . .
C27 C 0.3558(3) 0.26982(13) 0.7365(3) 0.0371(7) Uani 1 1 d . .
H27A H 0.347819 0.277311 0.657591 0.056 Uiso 1 1 calc R U
H27B H 0.377173 0.227940 0.750427 0.056 Uiso 1 1 calc R U
H27C H 0.423465 0.294992 0.772537 0.056 Uiso 1 1 calc R U
C28 C 0.1286(3) 0.23860(13) 0.7386(3) 0.0365(7) Uani 1 1 d . .
H28A H 0.045194 0.249927 0.760873 0.055 Uiso 1 1 calc R U
H28B H 0.152620 0.199348 0.768476 0.055 Uiso 1 1 calc R U
H28C H 0.123915 0.237251 0.658600 0.055 Uiso 1 1 calc R U
C29 C 0.3536(3) 0.42058(14) 0.7515(3) 0.0362(7) Uani 1 1 d . .
H29A H 0.422304 0.394605 0.783272 0.054 Uiso 1 1 calc R U
H29B H 0.372574 0.461780 0.773286 0.054 Uiso 1 1 calc R U
H29C H 0.346743 0.417495 0.671606 0.054 Uiso 1 1 calc R U
C30 C 0.1254(3) 0.44841(13) 0.7579(2) 0.0334(7) Uani 1 1 d . .
H30A H 0.124535 0.456079 0.679420 0.050 Uiso 1 1 calc R U
H30B H 0.145414 0.485262 0.798585 0.050 Uiso 1 1 calc R U
H30C H 0.041388 0.433895 0.773565 0.050 Uiso 1 1 calc R U
O1 O 0.6699(2) 0.15028(8) 0.88463(15) 0.0319(5) Uani 1 1 d . .
O2 O 0.1392(2) 0.34657(9) 0.63923(15) 0.0325(5) Uani 1 1 d . .
ZN1 Zn 0.55766(3) 0.10585(2) 0.76094(2) 0.02466(11) Uani 1 1 d . .
N1 N 0.6967(2) 0.15344(10) 0.98956(17) 0.0240(5) Uani 1 1 d . .
N2 N 0.1835(2) 0.34405(10) 0.74073(18) 0.0260(5) Uani 1 1 d . .

loop_
_atom_site_aniso_label
_atom_site_aniso_U_11
_atom_site_aniso_U_22
_atom_site_aniso_U_33
_atom_site_aniso_U_23
_atom_site_aniso_U_13
_atom_site_aniso_U_12
C1 0.0236(14) 0.0235(13) 0.0274(14) 0.0036(11) -0.0022(11) 0.0015(11)
C2 0.0286(16) 0.0284(14) 0.0247(13) -0.0008(11) -0.0026(11) -0.0006(12)
C3 0.0278(16) 0.0287(15) 0.0366(16) 0.0032(12) -0.0080(12) -0.0005(12)
C4 0.0254(16) 0.0323(15) 0.0463(18) 0.0084(14) 0.0043(13) 0.0024(13)
C5 0.0374(17) 0.0292(15) 0.0320(15) 0.0040(12) 0.0083(13) 0.0100(13)
C6 0.0327(16) 0.0264(14) 0.0261(14) -0.0002(12) -0.0028(12) 0.0034(12)
C7 0.0273(15) 0.0222(13) 0.0272(14) 0.0007(11) -0.0001(11) 0.0020(11)
C8 0.0319(16) 0.0238(14) 0.0288(14) 0.0042(11) -0.0011(12) 0.0015(12)
C9 0.0296(16) 0.0332(16) 0.0406(17) 0.0097(13) 0.0049(13) 0.0057(13)
C10 0.043(2) 0.0338(16) 0.0375(17) 0.0038(13) 0.0148(14) 0.0091(14)
C11 0.056(2) 0.0266(15) 0.0261(15) -0.0028(12) 0.0028(14) 0.0022(14)
C12 0.0373(17) 0.0242(14) 0.0311(15) 0.0000(12) 0.0006(13) -0.0013(13)
C13 0.0233(14) 0.0221(13) 0.0270(14) 0.0005(11) -0.0011(11) -0.0004(11)
C14 0.0317(16) 0.0284(14) 0.0246(14) 0.0046(12) -0.0002(11) 0.0023(12)
C15 0.0385(18) 0.0302(15) 0.0241(14) -0.0016(12) -0.0029(12) 0.0021(13)
C16 0.0364(17) 0.0247(14) 0.0273(14) -0.0049(12) -0.0011(12) 0.0012(12)
C17 0.0303(16) 0.0215(13) 0.0259(14) -0.0004(11) -0.0036(11) -0.0024(11)
C18 0.0305(16) 0.0290(15) 0.0336(15) -0.0031(12) 0.0031(12) 0.0037(13)
C19 0.0318(17) 0.0268(14) 0.0376(16) 0.0027(12) -0.0052(13) -0.0032(12)
C20 0.0289(16) 0.0293(15) 0.0328(15) 0.0035(12) -0.0029(12) -0.0046(12)
C21 0.0318(17) 0.0268(14) 0.0376(16) 0.0039(12) -0.0066(13) 0.0017(12)
C22 0.0315(16) 0.0228(14) 0.0306(15) 0.0024(11) -0.0058(12) 0.0019(12)
C23 0.0423(19) 0.0276(15) 0.0313(15) 0.0047(12) -0.0063(13) 0.0007(13)
C24 0.048(2) 0.0307(16) 0.0295(15) -0.0017(12) -0.0096(14) 0.0044(14)
C25 0.0411(18) 0.0315(15) 0.0297(15) -0.0043(13) -0.0010(13) 0.0025(14)
C26 0.0250(15) 0.0213(13) 0.0299(14) 0.0023(11) -0.0019(11) 0.0029(11)
C27 0.0345(18) 0.0316(16) 0.0442(18) -0.0059(14) -0.0013(14) 0.0083(14)
C28 0.0380(18) 0.0261(15) 0.0419(17) 0.0042(13) -0.0129(14) -0.0041(13)
C29 0.0291(17) 0.0325(16) 0.0466(18) -0.0017(14) 0.0016(14) -0.0031(13)
C30 0.0331(17) 0.0271(15) 0.0385(16) 0.0007(12) -0.0037(13) 0.0060(13)
O1 0.0409(12) 0.0321(11) 0.0206(10) 0.0008(8) -0.0072(8) -0.0078(9)
O2 0.0382(12) 0.0318(11) 0.0249(10) 0.0041(8) -0.0089(9) -0.0016(9)
ZN1 0.02453(18) 0.02361(17) 0.02514(17) -0.00116(13) -0.00089(12) -0.00062(14)
N1 0.0224(12) 0.0247(12) 0.0241(11) 0.0007(9) -0.0016(9) -0.0018(9)
N2 0.0270(13) 0.0247(12) 0.0253(12) 0.0019(9) -0.0021(10) 0.0006(10)

loop_
_atom_type_symbol
_atom_type_description
_atom_type_scat_dispersion_real
_atom_type_scat_dispersion_imag
_atom_type_scat_source
C C 0.0033 0.0016 'International Tables Vol C Tables 4.2.6.8 and 6.1.1.4'
H H 0.0000 0.0000 'International Tables Vol C Tables 4.2.6.8 and 6.1.1.4'
O O 0.0106 0.0060 'International Tables Vol C Tables 4.2.6.8 and 6.1.1.4'
Zn Zn 0.2839 1.4301 'International Tables Vol C Tables 4.2.6.8 and 6.1.1.4'
N N 0.0061 0.0033 'International Tables Vol C Tables 4.2.6.8 and 6.1.1.4'

loop_
_geom_angle_atom_site_label_1
_geom_angle_atom_site_label_2
_geom_angle_atom_site_label_3
_geom_angle
C6 C1 C2 115.5(3)
C6 C1 ZN1 127.8(2)
C2 C1 ZN1 116.6(2)
C3 C2 C1 122.6(3)
C3 C2 H2 118.7
C1 C2 H2 118.7
C4 C3 C2 120.0(3)
C4 C3 H3 120.0
C2 C3 H3 120.0
C3 C4 C5 119.7(3)
C3 C4 H4 120.2
C5 C4 H4 120.2
C6 C5 C4 119.6(3)
C6 C5 H5 120.2
C4 C5 H5 120.2
C5 C6 C1 122.5(3)
C5 C6 H6 118.7
C1 C6 H6 118.7
C8 C7 C12 115.7(3)
C8 C7 ZN1 123.7(2)
C12 C7 ZN1 120.6(2)
C9 C8 C7 122.7(3)
C9 C8 H8 118.7
C7 C8 H8 118.7
C10 C9 C8 119.5(3)
C10 C9 H9 120.2
C8 C9 H9 120.2
C11 C10 C9 120.0(3)
C11 C10 H10 120.0
C9 C10 H10 120.0
C10 C11 C12 120.1(3)
C10 C11 H11 120.0
C12 C11 H11 120.0
C11 C12 C7 122.0(3)
C11 C12 H12 119.0
C7 C12 H12 119.0
N1 C13 C19 109.0(2)
N1 C13 C14 109.0(2)
C19 C13 C14 109.4(2)
N1 C13 C18 108.3(2)
C19 C13 C18 109.2(2)
C14 C13 C18 112.0(2)
C15 C14 C13 113.8(2)
C15 C14 H14A 108.8
C13 C14 H14A 108.8
C15 C14 H14B 108.8
C13 C14 H14B 108.8
H14A C14 H14B 107.7
C14 C15 C16 108.8(2)
C14 C15 H15A 109.9
C16 C15 H15A 109.9
C14 C15 H15B 109.9
C16 C15 H15B 109.9
H15A C15 H15B 108.3
C15 C16 C17 113.5(2)
C15 C16 H16A 108.9
C17 C16 H16A 108.9
C15 C16 H16B 108.9
C17 C16 H16B 108.9
H16A C16 H16B 107.7
N1 C17 C21 107.7(2)
N1 C17 C16 109.2(2)
C21 C17 C16 109.9(2)
N1 C17 C20 108.5(2)
C21 C17 C20 109.9(2)
C16 C17 C20 111.6(2)
C13 C18 H18A 109.5
C13 C18 H18B 109.5
H18A C18 H18B 109.5
C13 C18 H18C 109.5
H18A C18 H18C 109.5
H18B C18 H18C 109.5
C13 C19 H19A 109.5
C13 C19 H19B 109.5
H19A C19 H19B 109.5
C13 C19 H19C 109.5
H19A C19 H19C 109.5
H19B C19 H19C 109.5
C17 C20 H20A 109.5
C17 C20 H20B 109.5
H20A C20 H20B 109.5
C17 C20 H20C 109.5
H20A C20 H20C 109.5
H20B C20 H20C 109.5
C17 C21 H21A 109.5
C17 C21 H21B 109.5
H21A C21 H21B 109.5
C17 C21 H21C 109.5
H21A C21 H21C 109.5
H21B C21 H21C 109.5
N2 C22 C28 107.6(2)
N2 C22 C23 109.2(2)
C28 C22 C23 109.7(2)
N2 C22 C27 109.1(2)
C28 C22 C27 109.0(2)
C23 C22 C27 112.2(2)
C24 C23 C22 113.2(2)
C24 C23 H23A 108.9
C22 C23 H23A 108.9
C24 C23 H23B 108.9
C22 C23 H23B 108.9
H23A C23 H23B 107.8
C25 C24 C23 109.0(2)
C25 C24 H24A 109.9
C23 C24 H24A 109.9
C25 C24 H24B 109.9
C23 C24 H24B 109.9
H24A C24 H24B 108.3
C24 C25 C26 113.5(2)
C24 C25 H25A 108.9
C26 C25 H25A 108.9
C24 C25 H25B 108.9
C26 C25 H25B 108.9
H25A C25 H25B 107.7
N2 C26 C30 107.7(2)
N2 C26 C25 109.4(2)
C30 C26 C25 109.9(2)
N2 C26 C29 109.7(2)
C30 C26 C29 108.7(2)
C25 C26 C29 111.4(2)
C22 C27 H27A 109.5
C22 C27 H27B 109.5
H27A C27 H27B 109.5
C22 C27 H27C 109.5
H27A C27 H27C 109.5
H27B C27 H27C 109.5
C22 C28 H28A 109.5
C22 C28 H28B 109.5
H28A C28 H28B 109.5
C22 C28 H28C 109.5
H28A C28 H28C 109.5
H28B C28 H28C 109.5
C26 C29 H29A 109.5
C26 C29 H29B 109.5
H29A C29 H29B 109.5
C26 C29 H29C 109.5
H29A C29 H29C 109.5
H29B C29 H29C 109.5
C26 C30 H30A 109.5
C26 C30 H30B 109.5
H30A C30 H30B 109.5
C26 C30 H30C 109.5
H30A C30 H30C 109.5
H30B C30 H30C 109.5
N1 O1 ZN1 143.50(17)
C1 ZN1 C7 145.61(12)
C1 ZN1 O1 112.80(10)
C7 ZN1 O1 101.40(10)
O1 N1 C13 116.9(2)
O1 N1 C17 113.0(2)
C13 N1 C17 125.3(2)
O2 N2 C26 116.1(2)
O2 N2 C22 116.0(2)
C26 N2 C22 124.1(2)

loop_
_geom_bond_atom_site_label_1
_geom_bond_atom_site_label_2
_geom_bond_distance
C1 C6 1.404(4)
C1 C2 1.406(4)
C1 ZN1 1.948(3)
C2 C3 1.390(4)
C2 H2 0.9500
C3 C4 1.374(4)
C3 H3 0.9500
C4 C5 1.396(4)
C4 H4 0.9500
C5 C6 1.391(4)
C5 H5 0.9500
C6 H6 0.9500
C7 C8 1.405(4)
C7 C12 1.411(4)
C7 ZN1 1.958(3)
C8 C9 1.388(4)
C8 H8 0.9500
C9 C10 1.386(4)
C9 H9 0.9500
C10 C11 1.379(5)
C10 H10 0.9500
C11 C12 1.391(4)
C11 H11 0.9500
C12 H12 0.9500
C13 N1 1.495(3)
C13 C19 1.523(4)
C13 C14 1.532(4)
C13 C18 1.533(4)
C14 C15 1.520(4)
C14 H14A 0.9900
C14 H14B 0.9900
C15 C16 1.524(4)
C15 H15A 0.9900
C15 H15B 0.9900
C16 C17 1.531(4)
C16 H16A 0.9900
C16 H16B 0.9900
C17 N1 1.503(3)
C17 C21 1.524(4)
C17 C20 1.538(4)
C18 H18A 0.9800
C18 H18B 0.9800
C18 H18C 0.9800
C19 H19A 0.9800
C19 H19B 0.9800
C19 H19C 0.9800
C20 H20A 0.9800
C20 H20B 0.9800
C20 H20C 0.9800
C21 H21A 0.9800
C21 H21B 0.9800
C21 H21C 0.9800
C22 N2 1.498(3)
C22 C28 1.528(4)
C22 C23 1.531(4)
C22 C27 1.535(4)
C23 C24 1.527(4)
C23 H23A 0.9900
C23 H23B 0.9900
C24 C25 1.522(4)
C24 H24A 0.9900
C24 H24B 0.9900
C25 C26 1.531(4)
C25 H25A 0.9900
C25 H25B 0.9900
C26 N2 1.494(3)
C26 C30 1.529(4)
C26 C29 1.536(4)
C27 H27A 0.9800
C27 H27B 0.9800
C27 H27C 0.9800
C28 H28A 0.9800
C28 H28B 0.9800
C28 H28C 0.9800
C29 H29A 0.9800
C29 H29B 0.9800
C29 H29C 0.9800
C30 H30A 0.9800
C30 H30B 0.9800
C30 H30C 0.9800
O1 N1 1.294(3)
O1 ZN1 2.0841(18)
O2 N2 1.288(3)
